data_4025478
loop_
_publ_author_name
'Saurav J. Sarma'
'Paul B. Jones'

_publ_section_title
;
 Photochemistry of 1,n-Dibenzyloxy-9,10-anthraquinones
;
_journal_name_full 'Journal of Organic Chemistry'
_journal_page_first 3806
_journal_page_last 3813
_journal_paper_doi 10.1021/jo100650u
_journal_volume 75
_journal_year 2010
_chemical_formula_moiety 'C28 H18 O4'
_chemical_formula_sum 'C28 H18 O4'
_chemical_formula_weight 418.42
_chemical_name_systematic
; 
 ? 
;
_space_group_IT_number 61
_symmetry_cell_setting orthorhombic
_symmetry_space_group_name_Hall '-P 2ac 2ab'
_symmetry_space_group_name_H-M 'P b c a'
_atom_sites_solution_hydrogens geom
_atom_sites_solution_primary direct
_atom_sites_solution_secondary difmap
_audit_creation_method SHELXTL
_cell_angle_alpha 90.00
_cell_angle_beta 90.00
_cell_angle_gamma 90.00
_cell_formula_units_Z 8
_cell_length_a 11.4683(16)
_cell_length_b 9.2237(13)
_cell_length_c 40.205(6)
_cell_measurement_reflns_used 2174
_cell_measurement_temperature 193(2)
_cell_measurement_theta_max 20.18
_cell_measurement_theta_min 4.05
_cell_volume 4252.9(11)
_computing_cell_refinement 'Bruker SMART'
_computing_data_collection 'Bruker SMART'
_computing_data_reduction 'Bruker SAINT'
_computing_molecular_graphics 'Bruker SHELXTL'
_computing_publication_material 'Bruker SHELXTL'
_computing_structure_refinement 'Bruker SHELXTL'
_computing_structure_solution 'Bruker SHELXTL'
_diffrn_ambient_temperature 193(2)
_diffrn_measured_fraction_theta_full 0.997
_diffrn_measured_fraction_theta_max 0.997
_diffrn_measurement_device_type 'Bruker APEX CCD area detector'
_diffrn_measurement_method 'phi and omega scans'
_diffrn_radiation_monochromator graphite
_diffrn_radiation_source 'fine-focus sealed tube'
_diffrn_radiation_type MoK\a
_diffrn_radiation_wavelength 0.71073
_diffrn_reflns_av_R_equivalents 0.0919
_diffrn_reflns_av_sigmaI/netI 0.0521
_diffrn_reflns_limit_h_max 13
_diffrn_reflns_limit_h_min -13
_diffrn_reflns_limit_k_max 11
_diffrn_reflns_limit_k_min -11
_diffrn_reflns_limit_l_max 48
_diffrn_reflns_limit_l_min -48
_diffrn_reflns_number 31468
_diffrn_reflns_theta_full 25.35
_diffrn_reflns_theta_max 25.35
_diffrn_reflns_theta_min 4.05
_exptl_absorpt_coefficient_mu 0.087
_exptl_absorpt_correction_T_max 0.8620
_exptl_absorpt_correction_T_min 0.7258
_exptl_absorpt_correction_type multi-scan
_exptl_absorpt_process_details
;
 Data were corrected for absorption effects using the 
 multi-scan technique (SADABS).  The estimated 
 minimum and maximum transmission:  0.7258  0.8620
;
_exptl_crystal_colour yellow
_exptl_crystal_density_diffrn 1.307
_exptl_crystal_density_method 'not measured'
_exptl_crystal_description needle
_exptl_crystal_F_000 1744
_exptl_crystal_size_max 0.50
_exptl_crystal_size_mid 0.08
_exptl_crystal_size_min 0.04
_refine_diff_density_max 0.167
_refine_diff_density_min -0.147
_refine_diff_density_rms 0.036
_refine_ls_extinction_method none
_refine_ls_goodness_of_fit_ref 1.043
_refine_ls_hydrogen_treatment constr
_refine_ls_matrix_type full
_refine_ls_number_parameters 289
_refine_ls_number_reflns 3870
_refine_ls_number_restraints 0
_refine_ls_restrained_S_all 1.043
_refine_ls_R_factor_all 0.0962
_refine_ls_R_factor_gt 0.0570
_refine_ls_shift/su_max 0.000
_refine_ls_shift/su_mean 0.000
_refine_ls_structure_factor_coef Fsqd
_refine_ls_weighting_details 'calc w=1/[\s^2^(Fo^2^)+(0.0404P)^2^+1.7789P] where P=(Fo^2^+2Fc^2^)/3'
_refine_ls_weighting_scheme calc
_refine_ls_wR_factor_gt 0.1125
_refine_ls_wR_factor_ref 0.1280
_reflns_number_gt 2559
_reflns_number_total 3870
_reflns_threshold_expression >2sigma(I)
_cod_data_source_file jo100650u_si_004.cif
_cod_data_source_block a51p_27
_cod_depositor_comments
;
The following automatic conversions were performed:

'_symmetry_cell_setting' value 'Orthorhombic' changed to
'orthorhombic' according to the built-in table from CIF Core
dictionary named 'cif_core.dic' version 2.4.1 from 2010-06-29.

Automatic conversion script
Id: cif_fix_values 1646 2011-03-28 12:23:43Z adriana 
;
_cod_original_cell_volume 4252.9(10)
_cod_database_code 4025478

loop_
_symmetry_equiv_pos_as_xyz
'x, y, z'
'-x+1/2, -y, z+1/2'
'-x, y+1/2, -z+1/2'
'x+1/2, -y+1/2, -z'
'-x, -y, -z'
'x-1/2, y, -z-1/2'
'x, -y-1/2, z-1/2'
'-x-1/2, y-1/2, z'

loop_
_atom_site_label
_atom_site_type_symbol
_atom_site_fract_x
_atom_site_fract_y
_atom_site_fract_z
_atom_site_U_iso_or_equiv
_atom_site_adp_type
_atom_site_occupancy
_atom_site_symmetry_multiplicity
_atom_site_calc_flag
_atom_site_refinement_flags
_atom_site_disorder_assembly
_atom_site_disorder_group
O1 O 0.50087(14) 0.4799(2) 0.07709(4) 0.0503(5) Uani 1 1 d . . .
O2 O 0.05180(15) 0.5354(2) 0.04265(4) 0.0584(5) Uani 1 1 d . . .
O3 O 0.49467(14) 0.5070(2) 0.15387(4) 0.0482(5) Uani 1 1 d . . .
O4 O 0.32307(14) 0.75807(19) 0.16973(4) 0.0479(5) Uani 1 1 d . . .
C1 C 0.3990(2) 0.4934(3) 0.06914(5) 0.0357(5) Uani 1 1 d . . .
C2 C 0.31577(19) 0.5711(2) 0.09120(5) 0.0332(5) Uani 1 1 d . . .
C3 C 0.35452(19) 0.6291(2) 0.12128(5) 0.0333(5) Uani 1 1 d . . .
C4 C 0.2764(2) 0.7050(3) 0.14130(5) 0.0375(6) Uani 1 1 d . . .
C5 C 0.1606(2) 0.7229(3) 0.13175(6) 0.0426(6) Uani 1 1 d . . .
H5 H 0.1080 0.7758 0.1454 0.051 Uiso 1 1 calc R . .
C6 C 0.1234(2) 0.6623(3) 0.10213(6) 0.0419(6) Uani 1 1 d . . .
H6 H 0.0440 0.6721 0.0958 0.050 Uiso 1 1 calc R . .
C7 C 0.19880(19) 0.5881(2) 0.08161(5) 0.0353(5) Uani 1 1 d . . .
C8 C 0.1550(2) 0.5252(3) 0.05012(5) 0.0397(6) Uani 1 1 d . . .
C9 C 0.2381(2) 0.4490(3) 0.02818(5) 0.0375(6) Uani 1 1 d . . .
C10 C 0.1997(2) 0.3930(3) -0.00196(6) 0.0484(7) Uani 1 1 d . . .
H10 H 0.1208 0.4060 -0.0086 0.058 Uiso 1 1 calc R . .
C11 C 0.2757(3) 0.3189(3) -0.02220(6) 0.0554(7) Uani 1 1 d . . .
H11 H 0.2489 0.2803 -0.0427 0.066 Uiso 1 1 calc R . .
C12 C 0.3908(2) 0.3000(3) -0.01296(6) 0.0542(7) Uani 1 1 d . . .
H12 H 0.4426 0.2477 -0.0270 0.065 Uiso 1 1 calc R . .
C13 C 0.4302(2) 0.3576(3) 0.01677(6) 0.0463(6) Uani 1 1 d . . .
H13 H 0.5096 0.3460 0.0230 0.056 Uiso 1 1 calc R . .
C14 C 0.3548(2) 0.4321(3) 0.03749(5) 0.0366(6) Uani 1 1 d . . .
C15 C 0.4763(2) 0.6084(3) 0.13508(5) 0.0387(6) Uani 1 1 d . . .
C16 C 0.5672(2) 0.7165(3) 0.12711(6) 0.0408(6) Uani 1 1 d . . .
C17 C 0.6740(2) 0.7098(3) 0.14347(8) 0.0631(8) Uani 1 1 d . . .
H17 H 0.6855 0.6418 0.1609 0.076 Uiso 1 1 calc R . .
C18 C 0.7629(3) 0.8015(4) 0.13439(9) 0.0791(10) Uani 1 1 d . . .
H18 H 0.8360 0.7965 0.1455 0.095 Uiso 1 1 calc R . .
C19 C 0.7460(3) 0.9007(4) 0.10927(9) 0.0738(10) Uani 1 1 d . . .
H19 H 0.8084 0.9623 0.1028 0.089 Uiso 1 1 calc R . .
C20 C 0.6402(3) 0.9117(3) 0.09344(7) 0.0637(8) Uani 1 1 d . . .
H20 H 0.6285 0.9817 0.0764 0.076 Uiso 1 1 calc R . .
C21 C 0.5509(2) 0.8191(3) 0.10265(6) 0.0481(7) Uani 1 1 d . . .
H21 H 0.4773 0.8264 0.0919 0.058 Uiso 1 1 calc R . .
C22 C 0.2527(2) 0.8507(3) 0.19059(6) 0.0527(7) Uani 1 1 d . . .
H22A H 0.1909 0.7934 0.2017 0.063 Uiso 1 1 calc R . .
H22B H 0.2153 0.9274 0.1771 0.063 Uiso 1 1 calc R . .
C23 C 0.3310(2) 0.9163(3) 0.21575(6) 0.0516(7) Uani 1 1 d . . .
C24 C 0.3065(3) 0.9049(4) 0.24922(7) 0.0765(10) Uani 1 1 d . . .
H24 H 0.2396 0.8527 0.2563 0.092 Uiso 1 1 calc R . .
C25 C 0.3782(4) 0.9684(5) 0.27241(9) 0.1026(14) Uani 1 1 d . . .
H25 H 0.3611 0.9575 0.2954 0.123 Uiso 1 1 calc R . .
C26 C 0.4723(4) 1.0461(5) 0.26315(11) 0.0993(14) Uani 1 1 d . . .
H26 H 0.5195 1.0922 0.2794 0.119 Uiso 1 1 calc R . .
C27 C 0.4996(3) 1.0579(4) 0.23005(10) 0.0967(12) Uani 1 1 d . . .
H27 H 0.5668 1.1105 0.2233 0.116 Uiso 1 1 calc R . .
C28 C 0.4280(3) 0.9923(4) 0.20644(8) 0.0804(10) Uani 1 1 d . . .
H28 H 0.4469 1.0005 0.1835 0.096 Uiso 1 1 calc R . .

loop_
_atom_site_aniso_label
_atom_site_aniso_U_11
_atom_site_aniso_U_22
_atom_site_aniso_U_33
_atom_site_aniso_U_23
_atom_site_aniso_U_13
_atom_site_aniso_U_12
O1 0.0323(9) 0.0674(12) 0.0513(10) -0.0136(9) -0.0100(8) 0.0063(9)
O2 0.0355(10) 0.0893(15) 0.0504(10) -0.0120(10) -0.0166(8) 0.0071(10)
O3 0.0427(10) 0.0603(12) 0.0417(9) 0.0021(9) -0.0128(8) 0.0039(9)
O4 0.0398(10) 0.0644(12) 0.0396(9) -0.0162(8) -0.0078(8) 0.0087(9)
C1 0.0314(13) 0.0404(14) 0.0352(12) 0.0021(11) -0.0056(10) -0.0004(11)
C2 0.0289(12) 0.0367(13) 0.0341(12) 0.0038(10) -0.0046(10) -0.0002(10)
C3 0.0287(12) 0.0393(14) 0.0320(11) 0.0010(10) -0.0038(10) -0.0008(11)
C4 0.0345(14) 0.0447(15) 0.0334(12) -0.0015(11) -0.0077(10) -0.0015(11)
C5 0.0331(13) 0.0527(16) 0.0420(13) -0.0058(12) -0.0004(11) 0.0052(12)
C6 0.0288(13) 0.0541(16) 0.0428(13) -0.0014(12) -0.0071(11) 0.0032(12)
C7 0.0324(13) 0.0396(14) 0.0340(12) 0.0026(11) -0.0055(10) 0.0012(11)
C8 0.0347(14) 0.0492(16) 0.0354(12) 0.0038(11) -0.0098(11) -0.0001(12)
C9 0.0394(14) 0.0400(14) 0.0331(11) 0.0030(10) -0.0095(11) -0.0028(11)
C10 0.0464(15) 0.0573(17) 0.0413(14) -0.0035(13) -0.0149(12) 0.0030(13)
C11 0.066(2) 0.0616(19) 0.0385(14) -0.0096(13) -0.0129(14) 0.0017(15)
C12 0.0587(19) 0.0623(19) 0.0415(14) -0.0085(13) 0.0018(13) 0.0059(15)
C13 0.0423(15) 0.0527(17) 0.0440(14) -0.0041(12) -0.0022(12) 0.0040(13)
C14 0.0368(14) 0.0409(14) 0.0320(12) 0.0014(11) -0.0037(10) -0.0019(11)
C15 0.0360(14) 0.0469(15) 0.0333(12) -0.0106(12) -0.0075(11) 0.0059(12)
C16 0.0296(13) 0.0504(16) 0.0424(13) -0.0127(12) -0.0025(11) 0.0004(12)
C17 0.0390(16) 0.068(2) 0.082(2) -0.0133(16) -0.0175(15) -0.0032(15)
C18 0.0402(18) 0.088(3) 0.109(3) -0.029(2) -0.0112(19) -0.0087(18)
C19 0.049(2) 0.077(2) 0.096(2) -0.034(2) 0.0257(18) -0.0235(17)
C20 0.0561(19) 0.069(2) 0.0657(18) -0.0086(16) 0.0182(15) -0.0194(16)
C21 0.0360(14) 0.0590(17) 0.0492(15) -0.0077(14) 0.0041(12) -0.0061(13)
C22 0.0496(17) 0.0617(18) 0.0468(14) -0.0159(13) -0.0045(12) 0.0101(14)
C23 0.0538(18) 0.0538(17) 0.0473(15) -0.0128(13) -0.0139(13) 0.0148(14)
C24 0.079(2) 0.101(3) 0.0499(17) -0.0212(18) -0.0107(16) 0.009(2)
C25 0.116(4) 0.133(4) 0.059(2) -0.032(2) -0.023(2) 0.014(3)
C26 0.123(4) 0.092(3) 0.083(3) -0.031(2) -0.052(3) 0.010(3)
C27 0.096(3) 0.089(3) 0.105(3) 0.000(2) -0.041(2) -0.021(2)
C28 0.085(3) 0.089(3) 0.067(2) -0.0001(18) -0.0266(18) -0.016(2)

loop_
_atom_type_symbol
_atom_type_description
_atom_type_scat_dispersion_real
_atom_type_scat_dispersion_imag
_atom_type_scat_source
C C 0.0033 0.0016 'International Tables Vol C Tables 4.2.6.8 and 6.1.1.4'
H H 0.0000 0.0000 'International Tables Vol C Tables 4.2.6.8 and 6.1.1.4'
O O 0.0106 0.0060 'International Tables Vol C Tables 4.2.6.8 and 6.1.1.4'

loop_
_geom_angle_atom_site_label_1
_geom_angle_atom_site_label_2
_geom_angle_atom_site_label_3
_geom_angle
_geom_angle_site_symmetry_1
_geom_angle_site_symmetry_3
_geom_angle_publ_flag
C4 O4 C22 118.91(18) . . ?
O1 C1 C14 121.0(2) . . ?
O1 C1 C2 120.6(2) . . ?
C14 C1 C2 118.43(19) . . ?
C3 C2 C7 120.0(2) . . ?
C3 C2 C1 119.83(19) . . ?
C7 C2 C1 120.21(19) . . ?
C4 C3 C2 119.2(2) . . ?
C4 C3 C15 116.44(18) . . ?
C2 C3 C15 124.2(2) . . ?
O4 C4 C5 124.6(2) . . ?
O4 C4 C3 114.51(19) . . ?
C5 C4 C3 120.9(2) . . ?
C6 C5 C4 118.9(2) . . ?
C6 C5 H5 120.5 . . ?
C4 C5 H5 120.5 . . ?
C7 C6 C5 121.6(2) . . ?
C7 C6 H6 119.2 . . ?
C5 C6 H6 119.2 . . ?
C6 C7 C2 119.4(2) . . ?
C6 C7 C8 119.6(2) . . ?
C2 C7 C8 121.0(2) . . ?
O2 C8 C9 120.9(2) . . ?
O2 C8 C7 120.5(2) . . ?
C9 C8 C7 118.6(2) . . ?
C10 C9 C14 119.7(2) . . ?
C10 C9 C8 119.6(2) . . ?
C14 C9 C8 120.7(2) . . ?
C11 C10 C9 120.0(2) . . ?
C11 C10 H10 120.0 . . ?
C9 C10 H10 120.0 . . ?
C10 C11 C12 120.6(2) . . ?
C10 C11 H11 119.7 . . ?
C12 C11 H11 119.7 . . ?
C11 C12 C13 119.7(2) . . ?
C11 C12 H12 120.2 . . ?
C13 C12 H12 120.2 . . ?
C14 C13 C12 120.4(2) . . ?
C14 C13 H13 119.8 . . ?
C12 C13 H13 119.8 . . ?
C13 C14 C9 119.5(2) . . ?
C13 C14 C1 119.5(2) . . ?
C9 C14 C1 121.0(2) . . ?
O3 C15 C16 122.0(2) . . ?
O3 C15 C3 118.8(2) . . ?
C16 C15 C3 119.1(2) . . ?
C21 C16 C17 119.2(2) . . ?
C21 C16 C15 121.5(2) . . ?
C17 C16 C15 119.2(2) . . ?
C18 C17 C16 120.0(3) . . ?
C18 C17 H17 120.0 . . ?
C16 C17 H17 120.0 . . ?
C17 C18 C19 120.0(3) . . ?
C17 C18 H18 120.0 . . ?
C19 C18 H18 120.0 . . ?
C20 C19 C18 120.9(3) . . ?
C20 C19 H19 119.6 . . ?
C18 C19 H19 119.6 . . ?
C19 C20 C21 119.0(3) . . ?
C19 C20 H20 120.5 . . ?
C21 C20 H20 120.5 . . ?
C16 C21 C20 120.9(3) . . ?
C16 C21 H21 119.5 . . ?
C20 C21 H21 119.5 . . ?
O4 C22 C23 107.4(2) . . ?
O4 C22 H22A 110.2 . . ?
C23 C22 H22A 110.2 . . ?
O4 C22 H22B 110.2 . . ?
C23 C22 H22B 110.2 . . ?
H22A C22 H22B 108.5 . . ?
C28 C23 C24 118.2(3) . . ?
C28 C23 C22 121.0(3) . . ?
C24 C23 C22 120.7(3) . . ?
C25 C24 C23 120.5(4) . . ?
C25 C24 H24 119.8 . . ?
C23 C24 H24 119.8 . . ?
C26 C25 C24 121.2(4) . . ?
C26 C25 H25 119.4 . . ?
C24 C25 H25 119.4 . . ?
C25 C26 C27 119.6(4) . . ?
C25 C26 H26 120.2 . . ?
C27 C26 H26 120.2 . . ?
C26 C27 C28 119.5(4) . . ?
C26 C27 H27 120.3 . . ?
C28 C27 H27 120.3 . . ?
C23 C28 C27 121.0(3) . . ?
C23 C28 H28 119.5 . . ?
C27 C28 H28 119.5 . . ?

loop_
_geom_bond_atom_site_label_1
_geom_bond_atom_site_label_2
_geom_bond_distance
_geom_bond_site_symmetry_2
_geom_bond_publ_flag
O1 C1 1.217(2) . ?
O2 C8 1.225(3) . ?
O3 C15 1.220(3) . ?
O4 C4 1.354(2) . ?
O4 C22 1.444(3) . ?
C1 C14 1.482(3) . ?
C1 C2 1.487(3) . ?
C2 C3 1.395(3) . ?
C2 C7 1.404(3) . ?
C3 C4 1.393(3) . ?
C3 C15 1.515(3) . ?
C4 C5 1.392(3) . ?
C5 C6 1.383(3) . ?
C5 H5 0.9500 . ?
C6 C7 1.377(3) . ?
C6 H6 0.9500 . ?
C7 C8 1.481(3) . ?
C8 C9 1.476(3) . ?
C9 C10 1.389(3) . ?
C9 C14 1.398(3) . ?
C10 C11 1.375(3) . ?
C10 H10 0.9500 . ?
C11 C12 1.383(4) . ?
C11 H11 0.9500 . ?
C12 C13 1.384(3) . ?
C12 H12 0.9500 . ?
C13 C14 1.384(3) . ?
C13 H13 0.9500 . ?
C15 C16 1.478(3) . ?
C16 C21 1.378(3) . ?
C16 C17 1.391(3) . ?
C17 C18 1.374(4) . ?
C17 H17 0.9500 . ?
C18 C19 1.376(5) . ?
C18 H18 0.9500 . ?
C19 C20 1.374(4) . ?
C19 H19 0.9500 . ?
C20 C21 1.383(4) . ?
C20 H20 0.9500 . ?
C21 H21 0.9500 . ?
C22 C23 1.482(3) . ?
C22 H22A 0.9900 . ?
C22 H22B 0.9900 . ?
C23 C28 1.366(4) . ?
C23 C24 1.379(4) . ?
C24 C25 1.375(5) . ?
C24 H24 0.9500 . ?
C25 C26 1.348(6) . ?
C25 H25 0.9500 . ?
C26 C27 1.371(5) . ?
C26 H26 0.9500 . ?
C27 C28 1.394(4) . ?
C27 H27 0.9500 . ?
C28 H28 0.9500 . ?

loop_
_geom_torsion_atom_site_label_1
_geom_torsion_atom_site_label_2
_geom_torsion_atom_site_label_3
_geom_torsion_atom_site_label_4
_geom_torsion
_geom_torsion_site_symmetry_1
_geom_torsion_site_symmetry_2
_geom_torsion_site_symmetry_3
_geom_torsion_site_symmetry_4
_geom_torsion_publ_flag
O1 C1 C2 C3 0.0(3) . . . . ?
C14 C1 C2 C3 179.6(2) . . . . ?
O1 C1 C2 C7 179.0(2) . . . . ?
C14 C1 C2 C7 -1.4(3) . . . . ?
C7 C2 C3 C4 -0.7(3) . . . . ?
C1 C2 C3 C4 178.3(2) . . . . ?
C7 C2 C3 C15 175.7(2) . . . . ?
C1 C2 C3 C15 -5.3(3) . . . . ?
C22 O4 C4 C5 -5.8(3) . . . . ?
C22 O4 C4 C3 173.8(2) . . . . ?
C2 C3 C4 O4 -179.3(2) . . . . ?
C15 C3 C4 O4 4.0(3) . . . . ?
C2 C3 C4 C5 0.3(3) . . . . ?
C15 C3 C4 C5 -176.4(2) . . . . ?
O4 C4 C5 C6 -179.6(2) . . . . ?
C3 C4 C5 C6 0.9(4) . . . . ?
C4 C5 C6 C7 -1.6(4) . . . . ?
C5 C6 C7 C2 1.2(4) . . . . ?
C5 C6 C7 C8 -179.9(2) . . . . ?
C3 C2 C7 C6 0.0(3) . . . . ?
C1 C2 C7 C6 -179.0(2) . . . . ?
C3 C2 C7 C8 -178.9(2) . . . . ?
C1 C2 C7 C8 2.1(3) . . . . ?
C6 C7 C8 O2 -2.0(4) . . . . ?
C2 C7 C8 O2 176.9(2) . . . . ?
C6 C7 C8 C9 178.7(2) . . . . ?
C2 C7 C8 C9 -2.5(3) . . . . ?
O2 C8 C9 C10 2.6(4) . . . . ?
C7 C8 C9 C10 -178.0(2) . . . . ?
O2 C8 C9 C14 -177.2(2) . . . . ?
C7 C8 C9 C14 2.2(3) . . . . ?
C14 C9 C10 C11 1.3(4) . . . . ?
C8 C9 C10 C11 -178.5(2) . . . . ?
C9 C10 C11 C12 -0.4(4) . . . . ?
C10 C11 C12 C13 -0.7(4) . . . . ?
C11 C12 C13 C14 1.0(4) . . . . ?
C12 C13 C14 C9 -0.1(4) . . . . ?
C12 C13 C14 C1 -179.8(2) . . . . ?
C10 C9 C14 C13 -1.1(3) . . . . ?
C8 C9 C14 C13 178.7(2) . . . . ?
C10 C9 C14 C1 178.6(2) . . . . ?
C8 C9 C14 C1 -1.6(3) . . . . ?
O1 C1 C14 C13 0.5(3) . . . . ?
C2 C1 C14 C13 -179.1(2) . . . . ?
O1 C1 C14 C9 -179.3(2) . . . . ?
C2 C1 C14 C9 1.1(3) . . . . ?
C4 C3 C15 O3 84.4(3) . . . . ?
C2 C3 C15 O3 -92.1(3) . . . . ?
C4 C3 C15 C16 -91.8(3) . . . . ?
C2 C3 C15 C16 91.8(3) . . . . ?
O3 C15 C16 C21 171.3(2) . . . . ?
C3 C15 C16 C21 -12.6(3) . . . . ?
O3 C15 C16 C17 -5.3(3) . . . . ?
C3 C15 C16 C17 170.8(2) . . . . ?
C21 C16 C17 C18 -2.2(4) . . . . ?
C15 C16 C17 C18 174.5(3) . . . . ?
C16 C17 C18 C19 0.5(5) . . . . ?
C17 C18 C19 C20 1.4(5) . . . . ?
C18 C19 C20 C21 -1.4(4) . . . . ?
C17 C16 C21 C20 2.2(4) . . . . ?
C15 C16 C21 C20 -174.4(2) . . . . ?
C19 C20 C21 C16 -0.4(4) . . . . ?
C4 O4 C22 C23 -168.6(2) . . . . ?
O4 C22 C23 C28 55.3(4) . . . . ?
O4 C22 C23 C24 -126.0(3) . . . . ?
C28 C23 C24 C25 -0.1(5) . . . . ?
C22 C23 C24 C25 -178.7(3) . . . . ?
C23 C24 C25 C26 1.6(6) . . . . ?
C24 C25 C26 C27 -2.3(7) . . . . ?
C25 C26 C27 C28 1.5(6) . . . . ?
C24 C23 C28 C27 -0.7(5) . . . . ?
C22 C23 C28 C27 177.9(3) . . . . ?
C26 C27 C28 C23 0.0(6) . . . . ?

loop_
_cod_related_entry_id
_cod_related_entry_database
_cod_related_entry_code
1 ChemSpider 30659217
